data_4321898
loop_
_publ_author_name
'Ze-Hua Liu'
'Chun-Ying Duan'
'Jun Hu'
'Xiao-Zeng You'

_publ_section_title
;
 Design, Synthesis, and Crystal Structure of a cis-Configuration
 N2S2-Coordinated Palladium(II) Complex: Role of the Intra- and
 Intermolecular Aromatic-Ring Stacking Interaction
;
_journal_name_full 'Inorganic Chemistry'
_journal_page_first 1719
_journal_page_last 1724
_journal_paper_doi 10.1021/ic9711731
_journal_volume 38
_journal_year 1999
_chemical_compound_source synthesized
_chemical_formula_moiety (C11H6N2)CNNHCSNH2
_chemical_formula_sum 'C12 H9 N5 S'
_chemical_formula_weight 255.30
_chemical_name_systematic
; 
4,5-DIAZAFLUORENE 9-ONE THIOSEMICARBAZONE 
;
_space_group_IT_number 61
_symmetry_cell_setting orthorhombic
_symmetry_space_group_name_Hall '-P 2ac 2ab'
_symmetry_space_group_name_H-M 'P b c a'
_atom_sites_solution_hydrogens difmap
_atom_sites_solution_primary direct
_atom_sites_solution_secondary difmap
_audit_creation_method SHELXL
_cell_angle_alpha 90.00
_cell_angle_beta 90.00
_cell_angle_gamma 90.00
_cell_formula_units_Z 8
_cell_length_a 8.473(2)
_cell_length_b 15.427(3)
_cell_length_c 17.387(3)
_cell_measurement_reflns_used 264
_cell_measurement_temperature 293(2)
_cell_measurement_theta_max 55
_cell_measurement_theta_min 3
_cell_volume 2272.7(8)
_computing_cell_refinement biotex
_computing_data_collection biotex
_computing_data_reduction biotex
_computing_molecular_graphics 'SHELXTL 5.0(Siemens, 1995)'
_computing_publication_material 'SHELXTL 5.0(Siemens, 1995)'
_computing_structure_refinement 'SHELXTL 5.0(Siemens, 1995)'
_computing_structure_solution 'SHELXTL 5.0(Siemens, 1995)'
_diffrn_ambient_temperature 293(2)
_diffrn_measurement_device 'Regaku Raxis II'
_diffrn_measurement_method 'Take oscillation photos'
_diffrn_radiation_source 'fine-focus sealed tube'
_diffrn_radiation_type MoK\a
_diffrn_radiation_wavelength 0.71073
_diffrn_reflns_av_R_equivalents 0.0698
_diffrn_reflns_av_sigmaI/netI 0.1406
_diffrn_reflns_limit_h_max 10
_diffrn_reflns_limit_h_min -10
_diffrn_reflns_limit_k_max 19
_diffrn_reflns_limit_k_min 0
_diffrn_reflns_limit_l_max 21
_diffrn_reflns_limit_l_min -21
_diffrn_reflns_number 7276
_diffrn_reflns_theta_max 26.73
_diffrn_reflns_theta_min 2.34
_exptl_absorpt_coefficient_mu 0.272
_exptl_absorpt_correction_T_max 0.86
_exptl_absorpt_correction_T_min 0.54
_exptl_absorpt_correction_type ABSCOR
_exptl_crystal_colour pale-yellow
_exptl_crystal_density_diffrn 1.492
_exptl_crystal_description prism
_exptl_crystal_F_000 1056
_exptl_crystal_size_max 0.30
_exptl_crystal_size_mid 0.20
_exptl_crystal_size_min 0.20
_refine_diff_density_max 0.147
_refine_diff_density_min -0.170
_refine_diff_density_rms 0.041
_refine_ls_goodness_of_fit_all 0.792
_refine_ls_goodness_of_fit_obs 0.775
_refine_ls_hydrogen_treatment 'refined isotropically'
_refine_ls_matrix_type full
_refine_ls_number_parameters 200
_refine_ls_number_reflns 2353
_refine_ls_number_restraints 0
_refine_ls_restrained_S_all 1.060
_refine_ls_restrained_S_obs 0.775
_refine_ls_R_factor_all 0.1443
_refine_ls_R_factor_obs 0.0413
_refine_ls_shift/esd_max 0.000
_refine_ls_shift/esd_mean 0.000
_refine_ls_structure_factor_coef Fsqd
_refine_ls_weighting_details 'w=1/[\s^2^(Fo^2^)+(0.0300P)^2^+0.0500P] where P=(Fo^2^+2Fc^2^)/3'
_refine_ls_weighting_scheme calc
_refine_ls_wR_factor_all 0.1782
_refine_ls_wR_factor_obs 0.0859
_reflns_number_observed 1111
_reflns_number_total 2354
_reflns_observed_criterion >2sigma(I)
_cod_data_source_file ic9711731_1.cif
_cod_data_source_block Free_ligand_HL
_cod_depositor_comments
;
The following automatic conversions were performed:

'_symmetry_cell_setting' tag value 'orthromobic' was replaced with
'orthorhombic' value as specified in the replacement file
'/home/robertas/cod-tools/perl-scripts/inputs/replacement_values.lst'.

Automatic conversion script
Id: cif_fix_values 3143 2015-03-26 13:38:13Z robertas 

The following automatic conversions were performed:

'_refine_ls_weighting_scheme' value 'calc
w=1/[\s^2^(Fo^2^)+(0.0300P)^2^+0.0500P] where P=(Fo^2^+2Fc^2^)/3' was
changed to 'calc'. New tag '_refine_ls_weighting_details' was
created. The value of the new tag was set to
'w=1/[\s^2^(Fo^2^)+(0.0300P)^2^+0.0500P] where P=(Fo^2^+2Fc^2^)/3'.

Automatic conversion script
Id: cif_fix_values 3143 2015-03-26 13:38:13Z robertas 
;
_cod_database_code 4321898

loop_
_symmetry_equiv_pos_as_xyz
'x, y, z'
'-x+1/2, -y, z+1/2'
'-x, y+1/2, -z+1/2'
'x+1/2, -y+1/2, -z'
'-x, -y, -z'
'x-1/2, y, -z-1/2'
'x, -y-1/2, z-1/2'
'-x-1/2, y-1/2, z'

loop_
_atom_site_aniso_label
_atom_site_aniso_U_11
_atom_site_aniso_U_22
_atom_site_aniso_U_33
_atom_site_aniso_U_23
_atom_site_aniso_U_13
_atom_site_aniso_U_12
S1 0.0640(8) 0.0798(8) 0.0432(6) 0.0014(6) 0.0057(6) -0.0199(6)
N1 0.057(3) 0.064(2) 0.035(2) -0.005(2) 0.007(2) -0.010(2)
N2 0.051(2) 0.059(2) 0.032(2) -0.003(2) 0.001(2) -0.007(2)
N3 0.043(2) 0.051(2) 0.038(2) 0.0028(14) 0.001(2) -0.0019(15)
N4 0.042(2) 0.048(2) 0.040(2) 0.0091(15) -0.001(2) -0.0022(14)
N5 0.045(2) 0.058(2) 0.034(2) 0.0015(15) -0.002(2) -0.003(2)
C1 0.043(2) 0.053(2) 0.034(2) 0.002(2) -0.001(2) 0.008(2)
C2 0.039(2) 0.050(2) 0.033(2) 0.002(2) 0.002(2) 0.006(2)
C3 0.043(3) 0.046(2) 0.062(3) 0.004(2) -0.005(2) -0.003(2)
C4 0.048(3) 0.048(2) 0.059(3) -0.009(2) -0.010(2) -0.001(2)
C5 0.049(3) 0.059(3) 0.034(2) -0.005(2) -0.001(2) 0.006(2)
C6 0.038(2) 0.044(2) 0.035(2) -0.002(2) -0.001(2) 0.003(2)
C7 0.034(2) 0.045(2) 0.037(2) 0.001(2) -0.001(2) 0.004(2)
C8 0.039(2) 0.046(2) 0.036(2) -0.001(2) -0.001(2) 0.005(2)
C9 0.038(2) 0.047(2) 0.033(2) 0.002(2) 0.001(2) 0.006(2)
C10 0.045(3) 0.050(2) 0.044(2) 0.003(2) 0.002(2) -0.001(2)
C11 0.051(3) 0.053(2) 0.047(3) -0.014(2) -0.001(2) -0.004(2)
C12 0.051(3) 0.064(3) 0.033(2) -0.009(2) -0.002(2) 0.000(2)

loop_
_atom_site_label
_atom_site_type_symbol
_atom_site_fract_x
_atom_site_fract_y
_atom_site_fract_z
_atom_site_U_iso_or_equiv
_atom_site_thermal_displace_type
_atom_site_occupancy
_atom_site_calc_flag
_atom_site_refinement_flags
_atom_site_disorder_group
S1 S 0.11200(14) 0.71427(8) 0.45621(7) 0.0623(4) Uani 1 d . .
N1 N -0.0663(5) 0.5798(2) 0.4183(2) 0.0520(9) Uani 1 d . .
N2 N -0.0968(4) 0.6314(2) 0.5396(2) 0.0474(8) Uani 1 d . .
N3 N -0.2077(4) 0.5699(2) 0.5523(2) 0.0442(8) Uani 1 d . .
N4 N -0.5028(4) 0.4342(2) 0.7528(2) 0.0434(8) Uani 1 d . .
N5 N -0.3057(4) 0.5769(2) 0.8284(2) 0.0458(8) Uani 1 d . .
C1 C -0.0224(4) 0.6373(2) 0.4691(2) 0.0431(9) Uani 1 d . .
C2 C -0.2653(4) 0.5615(2) 0.6209(2) 0.0409(9) Uani 1 d . .
C3 C -0.5765(5) 0.3780(3) 0.7065(3) 0.0503(11) Uani 1 d . .
C4 C -0.5543(5) 0.3740(3) 0.6279(3) 0.0518(11) Uani 1 d . .
C5 C -0.4527(5) 0.4311(3) 0.5923(2) 0.0474(10) Uani 1 d . .
C6 C -0.3785(4) 0.4912(2) 0.6380(2) 0.0389(9) Uani 1 d . .
C7 C -0.4072(4) 0.4899(2) 0.7173(2) 0.0387(9) Uani 1 d . .
C8 C -0.3128(4) 0.5593(2) 0.7537(2) 0.0402(9) Uani 1 d . .
C9 C -0.2328(4) 0.6053(2) 0.6956(2) 0.0392(9) Uani 1 d . .
C10 C -0.1431(5) 0.6770(2) 0.7175(2) 0.0462(10) Uani 1 d . .
C11 C -0.1340(5) 0.6958(3) 0.7951(2) 0.0501(10) Uani 1 d . .
C12 C -0.2129(5) 0.6446(3) 0.8474(2) 0.0496(10) Uani 1 d . .
H3A H -0.6483(41) 0.3381(20) 0.7297(20) 0.040(10) Uiso 1 d . .
H10A H -0.0881(46) 0.7129(24) 0.6808(24) 0.072(14) Uiso 1 d . .
H11A H -0.0685(43) 0.7465(23) 0.8135(22) 0.064(12) Uiso 1 d . .
H1A H -0.0296(49) 0.5821(26) 0.3713(24) 0.066(14) Uiso 1 d . .
H5A H -0.4277(39) 0.4278(21) 0.5433(20) 0.041(10) Uiso 1 d . .
H4A H -0.6068(45) 0.3352(24) 0.6011(22) 0.055(12) Uiso 1 d . .
H1B H -0.1379(42) 0.5405(22) 0.4280(20) 0.043(12) Uiso 1 d . .
H12A H -0.2071(41) 0.6571(21) 0.9010(20) 0.046(10) Uiso 1 d . .
H2A H -0.0632(48) 0.6647(26) 0.5687(24) 0.058(14) Uiso 1 d . .

loop_
_atom_type_symbol
_atom_type_description
_atom_type_scat_dispersion_real
_atom_type_scat_dispersion_imag
_atom_type_scat_source
C C 0.0033 0.0016 'International Tables Vol C Tables 4.2.6.8 and 6.1.1.4'
H H 0.0000 0.0000 'International Tables Vol C Tables 4.2.6.8 and 6.1.1.4'
N N 0.0061 0.0033 'International Tables Vol C Tables 4.2.6.8 and 6.1.1.4'
S S 0.1246 0.1234 'International Tables Vol C Tables 4.2.6.8 and 6.1.1.4'

loop_
_geom_angle_atom_site_label_1
_geom_angle_atom_site_label_2
_geom_angle_atom_site_label_3
_geom_angle
_geom_angle_site_symmetry_1
_geom_angle_site_symmetry_3
_geom_angle_publ_flag
N3 N2 C1 120.5(3) . . ?
C2 N3 N2 118.9(3) . . ?
C7 N4 C3 115.1(4) . . ?
C8 N5 C12 115.1(3) . . ?
N1 C1 N2 115.2(4) . . ?
N1 C1 S1 126.1(3) . . ?
N2 C1 S1 118.7(3) . . ?
N3 C2 C6 120.3(3) . . ?
N3 C2 C9 133.4(4) . . ?
C6 C2 C9 106.1(3) . . ?
N4 C3 C4 124.0(4) . . ?
C5 C4 C3 120.1(4) . . ?
C6 C5 C4 117.2(4) . . ?
C5 C6 C7 118.8(4) . . ?
C5 C6 C2 132.5(4) . . ?
C7 C6 C2 108.7(3) . . ?
N4 C7 C6 124.8(4) . . ?
N4 C7 C8 126.7(3) . . ?
C6 C7 C8 108.5(3) . . ?
N5 C8 C9 125.2(3) . . ?
N5 C8 C7 126.2(3) . . ?
C9 C8 C7 108.5(3) . . ?
C10 C9 C8 117.7(3) . . ?
C10 C9 C2 134.3(3) . . ?
C8 C9 C2 108.0(3) . . ?
C11 C10 C9 117.6(4) . . ?
C12 C11 C10 119.8(4) . . ?
N5 C12 C11 124.5(4) . . ?

loop_
_geom_bond_atom_site_label_1
_geom_bond_atom_site_label_2
_geom_bond_distance
_geom_bond_site_symmetry_2
_geom_bond_publ_flag
S1 C1 1.661(4) . ?
N1 C1 1.306(5) . ?
N2 N3 1.354(4) . ?
N2 C1 1.381(5) . ?
N3 C2 1.294(4) . ?
N4 C7 1.332(4) . ?
N4 C3 1.339(5) . ?
N5 C8 1.327(4) . ?
N5 C12 1.350(5) . ?
C2 C6 1.478(5) . ?
C2 C9 1.490(5) . ?
C3 C4 1.382(6) . ?
C4 C5 1.378(6) . ?
C5 C6 1.373(5) . ?
C6 C7 1.401(5) . ?
C7 C8 1.478(5) . ?
C8 C9 1.409(5) . ?
C9 C10 1.395(5) . ?
C10 C11 1.382(5) . ?
C11 C12 1.376(6) . ?

loop_
_cod_related_entry_id
_cod_related_entry_database
_cod_related_entry_code
1 ChemSpider 30661127
